data_7063307
loop_
_publ_author_name
'Barman, Nandini'
'Halder, Purbashree'
'Mukhopadhyay, Subrata'
'Schwarz, Bj\"orn'
'Colacio, Enrique'
'Rana, Rajanikanta'
'Rajaraman, Gopalan'
'Goura, Joydeb'

_publ_section_title
;
 Synthesis, structure, and magnetic properties of diamagnetic Co(iii)
 ion-based heterometallic CoIII--LnIII (Ln = Dy, Tb, Ho, Er) complexes
;
_journal_issue 36
_journal_name_full 'New Journal of Chemistry'
_journal_page_first 15735
_journal_page_last 15746
_journal_paper_doi 10.1039/D4NJ02058H
_journal_volume 48
_journal_year 2024
_chemical_formula_moiety 'C38 H58 Co N2 O12 Tb'
_chemical_formula_sum 'C38 H58 Co N2 O12 Tb'
_chemical_formula_weight 952.71
_chemical_name_systematic Monoclinic
_space_group_crystal_system monoclinic
_space_group_IT_number 15
_space_group_name_Hall '-C 2yc'
_space_group_name_H-M_alt 'C 1 2/c 1'
_atom_sites_solution_hydrogens geom
_atom_sites_solution_primary dual
_audit_creation_date 2023-04-19
_audit_creation_method
;
Olex2 1.5-alpha
(compiled 2023.01.27 svn.rdd5efbe3 for OlexSys, GUI svn.r6708)
;
_audit_update_record
;
2024-04-04 deposited with the CCDC.	2024-07-03 downloaded from the CCDC.
;
_cell_angle_alpha 90
_cell_angle_beta 107.014(3)
_cell_angle_gamma 90
_cell_formula_units_Z 4
_cell_length_a 16.1293(10)
_cell_length_b 10.6538(10)
_cell_length_c 25.171(2)
_cell_measurement_reflns_used 9983
_cell_measurement_temperature 100(2)
_cell_measurement_theta_max 27.456
_cell_measurement_theta_min 2.324
_cell_volume 4136.0(6)
_computing_cell_refinement 'SAINT V8.38A (Bruker, 2018)'
_computing_data_reduction 'SAINT V8.38A (Bruker, 2018)'
_computing_molecular_graphics 'Olex2 1.5-alpha (Dolomanov et al., 2009)'
_computing_publication_material 'Olex2 1.5-alpha (Dolomanov et al., 2009)'
_computing_structure_refinement 'SHELXL 2016/4 (Sheldrick, 2015)'
_computing_structure_solution 'SHELXT 2014/5 (Sheldrick, 2014)'
_diffrn_ambient_temperature 100
_diffrn_measured_fraction_theta_full 0.999
_diffrn_measured_fraction_theta_max 0.999
_diffrn_measurement_device_type 'Bruker APEX-II CCD'
_diffrn_measurement_method '\f and \w scans'
_diffrn_radiation_type MoK\a
_diffrn_radiation_wavelength 0.71073
_diffrn_reflns_av_R_equivalents 0.0493
_diffrn_reflns_av_unetI/netI 0.0250
_diffrn_reflns_Laue_measured_fraction_full 0.999
_diffrn_reflns_Laue_measured_fraction_max 0.999
_diffrn_reflns_limit_h_max 19
_diffrn_reflns_limit_h_min -19
_diffrn_reflns_limit_k_max 12
_diffrn_reflns_limit_k_min -12
_diffrn_reflns_limit_l_max 29
_diffrn_reflns_limit_l_min -29
_diffrn_reflns_number 30810
_diffrn_reflns_point_group_measured_fraction_full 0.999
_diffrn_reflns_point_group_measured_fraction_max 0.999
_diffrn_reflns_theta_full 24.994
_diffrn_reflns_theta_max 24.994
_diffrn_reflns_theta_min 2.602
_diffrn_source_current 45.0
_diffrn_source_power 2.25
_diffrn_source_voltage 50.0
_diffrn_standards_number 0
_exptl_absorpt_coefficient_mu 2.158
_exptl_absorpt_correction_T_max 0.7456
_exptl_absorpt_correction_T_min 0.5817
_exptl_absorpt_correction_type multi-scan
_exptl_absorpt_process_details
;
SADABS-2016/2 (Bruker,2016/2) was used for absorption correction.
wR2(int) was 0.0754 before and 0.0548 after correction.
The Ratio of minimum to maximum transmission is 0.7802.
The \l/2 correction factor is Not present.
;
_exptl_crystal_colour brown
_exptl_crystal_colour_primary brown
_exptl_crystal_density_diffrn 1.530
_exptl_crystal_description block
_exptl_crystal_F_000 1952
_exptl_crystal_size_max 0.12
_exptl_crystal_size_mid 0.11
_exptl_crystal_size_min 0.09
_refine_diff_density_max 1.632
_refine_diff_density_min -3.319
_refine_diff_density_rms 0.154
_refine_ls_extinction_method none
_refine_ls_goodness_of_fit_ref 1.454
_refine_ls_hydrogen_treatment constr
_refine_ls_matrix_type full
_refine_ls_number_parameters 253
_refine_ls_number_reflns 3647
_refine_ls_number_restraints 0
_refine_ls_restrained_S_all 1.454
_refine_ls_R_factor_all 0.0520
_refine_ls_R_factor_gt 0.0505
_refine_ls_shift/su_max 0.001
_refine_ls_shift/su_mean 0.000
_refine_ls_structure_factor_coef Fsqd
_refine_ls_weighting_details 'w=1/[\s^2^(Fo^2^)+87.7906P] where P=(Fo^2^+2Fc^2^)/3'
_refine_ls_weighting_scheme calc
_refine_ls_wR_factor_gt 0.1249
_refine_ls_wR_factor_ref 0.1254
_reflns_Friedel_coverage 0.000
_reflns_number_gt 3531
_reflns_number_total 3647
_reflns_threshold_expression 'I > 2\s(I)'
_cod_data_source_file d4nj02058h2.cif
_cod_data_source_block Compound_2
_cod_depositor_comments 'Adding full bibliography for 7063306--7063309.cif.'
_cod_original_cell_volume 4136.1(6)
_cod_database_code 7063307
_shelx_shelxl_version_number 2016/4
_shelx_space_group_comment
;
The symmetry employed for this shelxl refinement is uniquely defined
by the following loop, which should always be used as a source of
symmetry information in preference to the above space-group names.
They are only intended as comments.
;
_shelx_estimated_absorpt_t_max 0.829
_shelx_estimated_absorpt_t_min 0.782
_olex2_refinement_description
;
1. Fixed Uiso
 At 1.2 times of:
  All C(H) groups, All C(H,H) groups
 At 1.5 times of:
  All C(H,H,H) groups, All O(H) groups
2.a Secondary CH2 refined with riding coordinates:
 C8(H8A,H8B)
2.b Aromatic/amide H refined with riding coordinates:
 C7(H7), C3(H3), C5(H5), C2(H2), C4(H4)
2.c Idealised Me refined as rotating group:
 C12(H12A,H12B,H12C), C13(H13A,H13B,H13C), C11(H11A,H11B,H11C), C17(H17A,H17B,
 H17C), C18(H18A,H18B,H18C), C16(H16A,H16B,H16C), C19(H19A,H19B,H19C)
2.d Idealised tetrahedral OH refined as rotating group:
 O6(H6)
;
_olex2_submission_special_instructions 'No special instructions were received'

loop_
_space_group_symop_operation_xyz
'x, y, z'
'-x, y, -z+1/2'
'x+1/2, y+1/2, z'
'-x+1/2, y+1/2, -z+1/2'
'-x, -y, -z'
'x, -y, z-1/2'
'-x+1/2, -y+1/2, -z'
'x+1/2, -y+1/2, z-1/2'

loop_
_atom_site_label
_atom_site_type_symbol
_atom_site_fract_x
_atom_site_fract_y
_atom_site_fract_z
_atom_site_U_iso_or_equiv
_atom_site_adp_type
_atom_site_occupancy
_atom_site_site_symmetry_order
_atom_site_calc_flag
_atom_site_refinement_flags_posn
_atom_site_refinement_flags_adp
_atom_site_refinement_flags_occupancy
_atom_site_disorder_assembly
_atom_site_disorder_group
Tb1 Tb 0.500000 0.34814(5) 0.750000 0.01293(15) Uani 1 2 d S T P . .
Co1 Co 0.500000 0.65423(14) 0.750000 0.0166(3) Uani 1 2 d S T P . .
O2 O 0.5990(3) 0.6609(5) 0.81383(19) 0.0183(10) Uani 1 1 d . . . . .
O1 O 0.5519(3) 0.5294(4) 0.71384(19) 0.0155(10) Uani 1 1 d . . . . .
O5 O 0.5595(3) 0.1060(5) 0.6502(2) 0.0208(11) Uani 1 1 d . . . . .
O3 O 0.6164(3) 0.4488(5) 0.82168(19) 0.0171(10) Uani 1 1 d . . . . .
O4 O 0.4576(3) 0.2019(5) 0.6792(2) 0.0210(11) Uani 1 1 d . . . . .
O6 O 0.3726(3) 0.2580(5) 0.7650(2) 0.0218(11) Uani 1 1 d . . . . .
H6 H 0.382471 0.215830 0.794404 0.033 Uiso 1 1 calc R U . . .
N1 N 0.5497(4) 0.7875(6) 0.7193(2) 0.0206(14) Uani 1 1 d . . . . .
C9 C 0.6365(4) 0.5587(7) 0.8380(3) 0.0159(14) Uani 1 1 d . . . . .
C12 C 0.6627(5) 0.5806(8) 0.9385(3) 0.0280(18) Uani 1 1 d . . . . .
H12A H 0.622457 0.651581 0.933199 0.042 Uiso 1 1 calc R U . . .
H12B H 0.706258 0.587721 0.974892 0.042 Uiso 1 1 calc R U . . .
H12C H 0.630561 0.501907 0.936790 0.042 Uiso 1 1 calc R U . . .
C10 C 0.7081(4) 0.5815(6) 0.8925(3) 0.0150(14) Uani 1 1 d . . . . .
C7 C 0.5753(5) 0.7809(7) 0.6760(3) 0.0210(16) Uani 1 1 d . . . . .
H7 H 0.595965 0.856186 0.664026 0.025 Uiso 1 1 calc R U . . .
C8 C 0.5446(5) 0.9078(7) 0.7466(3) 0.0194(15) Uani 1 1 d . . . . .
H8A H 0.552315 0.979122 0.723314 0.023 Uiso 1 1 calc R U . . .
H8B H 0.589330 0.912922 0.783175 0.023 Uiso 1 1 calc R U . . .
C3 C 0.5766(5) 0.4612(7) 0.5782(3) 0.0206(16) Uani 1 1 d . . . . .
H3 H 0.576735 0.389468 0.555788 0.025 Uiso 1 1 calc R U . . .
C5 C 0.5896(5) 0.6816(6) 0.5918(3) 0.0184(15) Uani 1 1 d . . . . .
H5 H 0.599151 0.762434 0.578798 0.022 Uiso 1 1 calc R U . . .
C1 C 0.5627(4) 0.5470(7) 0.6637(3) 0.0158(14) Uani 1 1 d . . . . .
C14 C 0.4819(5) 0.1336(7) 0.6444(3) 0.0212(16) Uani 1 1 d . . . . .
C15 C 0.4105(5) 0.0921(7) 0.5920(3) 0.0226(17) Uani 1 1 d . . . . .
C2 C 0.5634(4) 0.4457(7) 0.6293(3) 0.0190(15) Uani 1 1 d . . . . .
H2 H 0.554441 0.363641 0.641352 0.023 Uiso 1 1 calc R U . . .
C13 C 0.7745(5) 0.4761(7) 0.9018(3) 0.0290(19) Uani 1 1 d . . . . .
H13A H 0.745522 0.395318 0.902005 0.043 Uiso 1 1 calc R U . . .
H13B H 0.818854 0.488413 0.937447 0.043 Uiso 1 1 calc R U . . .
H13C H 0.801826 0.476657 0.871737 0.043 Uiso 1 1 calc R U . . .
C11 C 0.7529(5) 0.7071(8) 0.8928(3) 0.0265(17) Uani 1 1 d . . . . .
H11A H 0.778981 0.709659 0.862230 0.040 Uiso 1 1 calc R U . . .
H11B H 0.798334 0.717649 0.928229 0.040 Uiso 1 1 calc R U . . .
H11C H 0.710431 0.775025 0.888267 0.040 Uiso 1 1 calc R U . . .
C6 C 0.5757(4) 0.6714(7) 0.6440(3) 0.0177(15) Uani 1 1 d . . . . .
C4 C 0.5899(5) 0.5785(7) 0.5584(3) 0.0221(16) Uani 1 1 d . . . . .
H4 H 0.598903 0.587873 0.523022 0.027 Uiso 1 1 calc R U . . .
C17 C 0.4324(6) -0.0348(8) 0.5719(4) 0.039(2) Uani 1 1 d . . . . .
H17A H 0.486362 -0.028046 0.561663 0.058 Uiso 1 1 calc R U . . .
H17B H 0.385297 -0.061214 0.539528 0.058 Uiso 1 1 calc R U . . .
H17C H 0.439766 -0.096781 0.601717 0.058 Uiso 1 1 calc R U . . .
C18 C 0.3233(6) 0.0853(9) 0.6027(4) 0.040(2) Uani 1 1 d . . . . .
H18A H 0.325192 0.022160 0.631353 0.060 Uiso 1 1 calc R U . . .
H18B H 0.278848 0.061988 0.568335 0.060 Uiso 1 1 calc R U . . .
H18C H 0.309091 0.167351 0.615358 0.060 Uiso 1 1 calc R U . . .
C16 C 0.4076(8) 0.1926(9) 0.5487(4) 0.050(3) Uani 1 1 d . . . . .
H16A H 0.394005 0.273830 0.562419 0.074 Uiso 1 1 calc R U . . .
H16B H 0.362787 0.171342 0.514203 0.074 Uiso 1 1 calc R U . . .
H16C H 0.464049 0.197467 0.541559 0.074 Uiso 1 1 calc R U . . .
C19 C 0.2826(6) 0.2613(13) 0.7386(5) 0.061(4) Uani 1 1 d . . . . .
H19A H 0.271985 0.260129 0.698186 0.091 Uiso 1 1 calc R U . . .
H19B H 0.258087 0.338017 0.749273 0.091 Uiso 1 1 calc R U . . .
H19C H 0.255193 0.187885 0.749822 0.091 Uiso 1 1 calc R U . . .

loop_
_atom_site_aniso_label
_atom_site_aniso_U_11
_atom_site_aniso_U_22
_atom_site_aniso_U_33
_atom_site_aniso_U_23
_atom_site_aniso_U_13
_atom_site_aniso_U_12
Tb1 0.0135(2) 0.0098(2) 0.0148(2) 0.000 0.00311(17) 0.000
Co1 0.0203(7) 0.0139(6) 0.0136(6) 0.000 0.0018(5) 0.000
O2 0.023(2) 0.014(2) 0.016(2) 0.005(2) 0.0024(19) 0.001(2)
O1 0.020(2) 0.010(2) 0.017(2) 0.0011(19) 0.0061(19) 0.000(2)
O5 0.017(3) 0.021(3) 0.026(3) -0.003(2) 0.008(2) -0.002(2)
O3 0.017(2) 0.016(2) 0.016(2) 0.000(2) 0.002(2) -0.001(2)
O4 0.022(3) 0.019(3) 0.021(3) -0.007(2) 0.005(2) 0.003(2)
O6 0.019(3) 0.022(3) 0.022(3) 0.002(2) 0.001(2) -0.002(2)
N1 0.025(3) 0.019(3) 0.013(3) 0.000(3) -0.001(3) -0.002(3)
C9 0.018(3) 0.014(4) 0.016(3) 0.003(3) 0.005(3) -0.001(3)
C12 0.026(4) 0.039(5) 0.017(4) -0.002(3) 0.004(3) -0.007(4)
C10 0.012(3) 0.012(3) 0.019(4) 0.002(3) 0.002(3) 0.001(3)
C7 0.017(4) 0.018(4) 0.024(4) 0.003(3) 0.000(3) -0.008(3)
C8 0.024(4) 0.014(3) 0.018(4) -0.001(3) 0.002(3) 0.000(3)
C3 0.026(4) 0.015(4) 0.021(4) -0.002(3) 0.006(3) 0.007(3)
C5 0.022(4) 0.007(3) 0.028(4) 0.005(3) 0.009(3) -0.004(3)
C1 0.013(3) 0.020(4) 0.013(3) 0.006(3) 0.001(3) 0.002(3)
C14 0.033(4) 0.008(3) 0.021(4) 0.004(3) 0.006(3) -0.005(3)
C15 0.035(4) 0.011(3) 0.017(4) -0.003(3) 0.000(3) -0.001(3)
C2 0.016(3) 0.019(4) 0.021(4) 0.004(3) 0.005(3) 0.002(3)
C13 0.028(4) 0.018(4) 0.031(4) -0.003(3) -0.006(3) 0.010(3)
C11 0.021(4) 0.023(4) 0.030(4) -0.001(3) -0.001(3) -0.003(3)
C6 0.018(3) 0.012(4) 0.021(4) 0.001(3) 0.002(3) -0.007(3)
C4 0.029(4) 0.019(4) 0.021(4) 0.001(3) 0.012(3) 0.003(3)
C17 0.048(5) 0.022(5) 0.038(5) -0.004(4) 0.000(4) 0.007(4)
C18 0.030(5) 0.040(5) 0.043(5) -0.012(4) 0.000(4) -0.002(4)
C16 0.078(8) 0.031(5) 0.025(5) 0.007(4) -0.008(5) -0.014(5)
C19 0.019(4) 0.099(10) 0.058(7) 0.044(7) 0.000(4) -0.010(5)

loop_
_atom_type_symbol
_atom_type_description
_atom_type_scat_dispersion_real
_atom_type_scat_dispersion_imag
_atom_type_scat_source
C C 0.0033 0.0016 'International Tables Vol C Tables 4.2.6.8 and 6.1.1.4'
H H 0.0000 0.0000 'International Tables Vol C Tables 4.2.6.8 and 6.1.1.4'
Co Co 0.3494 0.9721 'International Tables Vol C Tables 4.2.6.8 and 6.1.1.4'
N N 0.0061 0.0033 'International Tables Vol C Tables 4.2.6.8 and 6.1.1.4'
O O 0.0106 0.0060 'International Tables Vol C Tables 4.2.6.8 and 6.1.1.4'
Tb Tb -0.1723 4.1537 'International Tables Vol C Tables 4.2.6.8 and 6.1.1.4'

loop_
_geom_angle_atom_site_label_1
_geom_angle_atom_site_label_2
_geom_angle_atom_site_label_3
_geom_angle
_geom_angle_site_symmetry_1
_geom_angle_site_symmetry_3
_geom_angle_publ_flag
O1 Tb1 Co1 36.04(11) 2_656 . ?
O1 Tb1 Co1 36.04(11) . . ?
O1 Tb1 O1 72.1(2) . 2_656 ?
O1 Tb1 O3 69.02(16) 2_656 . ?
O1 Tb1 O3 69.32(16) 2_656 2_656 ?
O1 Tb1 O3 69.32(16) . . ?
O1 Tb1 O3 69.03(16) . 2_656 ?
O1 Tb1 O6 81.47(17) 2_656 . ?
O1 Tb1 O6 142.78(17) 2_656 2_656 ?
O1 Tb1 O6 142.78(17) . . ?
O1 Tb1 O6 81.47(17) . 2_656 ?
O3 Tb1 Co1 63.91(12) 2_656 . ?
O3 Tb1 Co1 63.91(11) . . ?
O3 Tb1 O3 127.8(2) 2_656 . ?
O4 Tb1 Co1 132.31(13) 2_656 . ?
O4 Tb1 Co1 132.30(13) . . ?
O4 Tb1 O1 107.97(17) . . ?
O4 Tb1 O1 141.26(17) 2_656 . ?
O4 Tb1 O1 141.26(17) . 2_656 ?
O4 Tb1 O1 107.96(17) 2_656 2_656 ?
O4 Tb1 O3 74.70(17) 2_656 . ?
O4 Tb1 O3 74.70(17) . 2_656 ?
O4 Tb1 O3 148.85(17) 2_656 2_656 ?
O4 Tb1 O3 148.86(17) . . ?
O4 Tb1 O4 95.4(3) 2_656 . ?
O4 Tb1 O6 71.52(17) . 2_656 ?
O4 Tb1 O6 77.15(18) . . ?
O4 Tb1 O6 71.52(17) 2_656 . ?
O4 Tb1 O6 77.15(18) 2_656 2_656 ?
O6 Tb1 Co1 113.62(13) . . ?
O6 Tb1 Co1 113.62(13) 2_656 . ?
O6 Tb1 O3 124.71(17) . . ?
O6 Tb1 O3 124.71(17) 2_656 2_656 ?
O6 Tb1 O3 77.46(17) . 2_656 ?
O6 Tb1 O3 77.47(17) 2_656 . ?
O6 Tb1 O6 132.8(3) . 2_656 ?
O2 Co1 Tb1 92.13(16) 2_656 . ?
O2 Co1 Tb1 92.13(16) . . ?
O2 Co1 O2 175.7(3) 2_656 . ?
O2 Co1 O1 90.0(2) 2_656 . ?
O2 Co1 O1 92.9(2) . . ?
O2 Co1 O1 90.0(2) . 2_656 ?
O2 Co1 O1 92.9(2) 2_656 2_656 ?
O1 Co1 Tb1 46.58(14) 2_656 . ?
O1 Co1 Tb1 46.57(14) . . ?
O1 Co1 O1 93.2(3) . 2_656 ?
N1 Co1 Tb1 138.3(2) 2_656 . ?
N1 Co1 Tb1 138.3(2) . . ?
N1 Co1 O2 88.8(2) 2_656 . ?
N1 Co1 O2 88.8(2) . 2_656 ?
N1 Co1 O2 88.1(2) 2_656 2_656 ?
N1 Co1 O2 88.1(2) . . ?
N1 Co1 O1 91.7(2) . . ?
N1 Co1 O1 91.7(2) 2_656 2_656 ?
N1 Co1 O1 174.8(2) . 2_656 ?
N1 Co1 O1 174.8(2) 2_656 . ?
N1 Co1 N1 83.5(4) . 2_656 ?
C9 O2 Co1 121.4(4) . . ?
Co1 O1 Tb1 97.38(19) . . ?
C1 O1 Tb1 129.1(4) . . ?
C1 O1 Co1 122.8(4) . . ?
C9 O3 Tb1 136.4(4) . . ?
C14 O4 Tb1 145.7(5) . . ?
Tb1 O6 H6 113.7 . . ?
C19 O6 Tb1 136.7(5) . . ?
C19 O6 H6 109.5 . . ?
C7 N1 Co1 125.9(5) . . ?
C7 N1 C8 121.6(6) . . ?
C8 N1 Co1 111.9(5) . . ?
O2 C9 C10 114.2(6) . . ?
O3 C9 O2 125.9(6) . . ?
O3 C9 C10 119.8(6) . . ?
H12A C12 H12B 109.5 . . ?
H12A C12 H12C 109.5 . . ?
H12B C12 H12C 109.5 . . ?
C10 C12 H12A 109.5 . . ?
C10 C12 H12B 109.5 . . ?
C10 C12 H12C 109.5 . . ?
C9 C10 C12 105.9(6) . . ?
C13 C10 C9 109.3(6) . . ?
C13 C10 C12 110.4(6) . . ?
C11 C10 C9 112.1(6) . . ?
C11 C10 C12 109.4(6) . . ?
C11 C10 C13 109.6(6) . . ?
N1 C7 H7 117.1 . . ?
N1 C7 C6 125.9(7) . . ?
C6 C7 H7 117.1 . . ?
N1 C8 C8 103.9(5) . 2_656 ?
N1 C8 H8A 111.0 . . ?
N1 C8 H8B 111.0 . . ?
C8 C8 H8A 111.0 2_656 . ?
C8 C8 H8B 111.0 2_656 . ?
H8A C8 H8B 109.0 . . ?
C2 C3 H3 119.1 . . ?
C2 C3 C4 121.8(7) . . ?
C4 C3 H3 119.1 . . ?
C6 C5 H5 118.7 . . ?
C4 C5 H5 118.7 . . ?
C4 C5 C6 122.5(6) . . ?
O1 C1 C2 120.5(6) . . ?
O1 C1 C6 121.5(6) . . ?
C2 C1 C6 118.0(6) . . ?
O5 C14 O4 123.2(7) . . ?
O5 C14 C15 120.1(7) . . ?
O4 C14 C15 116.5(7) . . ?
C17 C15 C14 110.6(7) . . ?
C18 C15 C14 111.2(7) . . ?
C18 C15 C17 109.6(7) . . ?
C18 C15 C16 109.1(8) . . ?
C16 C15 C14 105.8(6) . . ?
C16 C15 C17 110.5(7) . . ?
C3 C2 C1 121.5(7) . . ?
C3 C2 H2 119.2 . . ?
C1 C2 H2 119.2 . . ?
C10 C13 H13A 109.5 . . ?
C10 C13 H13B 109.5 . . ?
C10 C13 H13C 109.5 . . ?
H13A C13 H13B 109.5 . . ?
H13A C13 H13C 109.5 . . ?
H13B C13 H13C 109.5 . . ?
C10 C11 H11A 109.5 . . ?
C10 C11 H11B 109.5 . . ?
C10 C11 H11C 109.5 . . ?
H11A C11 H11B 109.5 . . ?
H11A C11 H11C 109.5 . . ?
H11B C11 H11C 109.5 . . ?
C7 C6 C1 122.2(6) . . ?
C5 C6 C7 119.8(6) . . ?
C5 C6 C1 118.0(6) . . ?
C3 C4 C5 118.1(7) . . ?
C3 C4 H4 121.0 . . ?
C5 C4 H4 121.0 . . ?
C15 C17 H17A 109.5 . . ?
C15 C17 H17B 109.5 . . ?
C15 C17 H17C 109.5 . . ?
H17A C17 H17B 109.5 . . ?
H17A C17 H17C 109.5 . . ?
H17B C17 H17C 109.5 . . ?
C15 C18 H18A 109.5 . . ?
C15 C18 H18B 109.5 . . ?
C15 C18 H18C 109.5 . . ?
H18A C18 H18B 109.5 . . ?
H18A C18 H18C 109.5 . . ?
H18B C18 H18C 109.5 . . ?
C15 C16 H16A 109.5 . . ?
C15 C16 H16B 109.5 . . ?
C15 C16 H16C 109.5 . . ?
H16A C16 H16B 109.5 . . ?
H16A C16 H16C 109.5 . . ?
H16B C16 H16C 109.5 . . ?
O6 C19 H19A 109.5 . . ?
O6 C19 H19B 109.5 . . ?
O6 C19 H19C 109.5 . . ?
H19A C19 H19B 109.5 . . ?
H19A C19 H19C 109.5 . . ?
H19B C19 H19C 109.5 . . ?

loop_
_geom_bond_atom_site_label_1
_geom_bond_atom_site_label_2
_geom_bond_distance
_geom_bond_site_symmetry_2
_geom_bond_publ_flag
Tb1 Co1 3.2610(15) . ?
Tb1 O1 2.388(5) 2_656 ?
Tb1 O1 2.388(5) . ?
Tb1 O3 2.439(5) . ?
Tb1 O3 2.439(5) 2_656 ?
Tb1 O4 2.314(5) . ?
Tb1 O4 2.314(5) 2_656 ?
Tb1 O6 2.397(5) . ?
Tb1 O6 2.397(5) 2_656 ?
Co1 O2 1.906(5) 2_656 ?
Co1 O2 1.906(5) . ?
Co1 O1 1.935(5) 2_656 ?
Co1 O1 1.935(5) . ?
Co1 N1 1.902(6) . ?
Co1 N1 1.902(6) 2_656 ?
O2 C9 1.307(9) . ?
O1 C1 1.337(8) . ?
O5 C14 1.253(9) . ?
O3 C9 1.251(9) . ?
O4 C14 1.285(9) . ?
O6 H6 0.8400 . ?
O6 C19 1.409(10) . ?
N1 C7 1.277(10) . ?
N1 C8 1.469(9) . ?
C9 C10 1.533(9) . ?
C12 H12A 0.9800 . ?
C12 H12B 0.9800 . ?
C12 H12C 0.9800 . ?
C12 C10 1.540(10) . ?
C10 C13 1.523(10) . ?
C10 C11 1.520(10) . ?
C7 H7 0.9500 . ?
C7 C6 1.418(10) . ?
C8 C8 1.498(15) 2_656 ?
C8 H8A 0.9900 . ?
C8 H8B 0.9900 . ?
C3 H3 0.9500 . ?
C3 C2 1.375(10) . ?
C3 C4 1.383(11) . ?
C5 H5 0.9500 . ?
C5 C6 1.400(10) . ?
C5 C4 1.384(10) . ?
C1 C2 1.385(10) . ?
C1 C6 1.451(10) . ?
C14 C15 1.540(10) . ?
C15 C17 1.520(11) . ?
C15 C18 1.511(12) . ?
C15 C16 1.519(11) . ?
C2 H2 0.9500 . ?
C13 H13A 0.9800 . ?
C13 H13B 0.9800 . ?
C13 H13C 0.9800 . ?
C11 H11A 0.9800 . ?
C11 H11B 0.9800 . ?
C11 H11C 0.9800 . ?
C4 H4 0.9500 . ?
C17 H17A 0.9800 . ?
C17 H17B 0.9800 . ?
C17 H17C 0.9800 . ?
C18 H18A 0.9800 . ?
C18 H18B 0.9800 . ?
C18 H18C 0.9800 . ?
C16 H16A 0.9800 . ?
C16 H16B 0.9800 . ?
C16 H16C 0.9800 . ?
C19 H19A 0.9800 . ?
C19 H19B 0.9800 . ?
C19 H19C 0.9800 . ?

loop_
_geom_torsion_atom_site_label_1
_geom_torsion_atom_site_label_2
_geom_torsion_atom_site_label_3
_geom_torsion_atom_site_label_4
_geom_torsion
_geom_torsion_site_symmetry_1
_geom_torsion_site_symmetry_2
_geom_torsion_site_symmetry_3
_geom_torsion_site_symmetry_4
_geom_torsion_publ_flag
Tb1 O1 C1 C2 -15.7(9) . . . . ?
Tb1 O1 C1 C6 165.5(5) . . . . ?
Tb1 O3 C9 O2 -7.6(11) . . . . ?
Tb1 O3 C9 C10 168.9(4) . . . . ?
Tb1 O4 C14 O5 19.8(13) . . . . ?
Tb1 O4 C14 C15 -156.5(6) . . . . ?
Co1 O2 C9 O3 3.6(10) . . . . ?
Co1 O2 C9 C10 -173.0(4) . . . . ?
Co1 O1 C1 C2 -151.7(5) . . . . ?
Co1 O1 C1 C6 29.4(8) . . . . ?
Co1 N1 C7 C6 -3.5(11) . . . . ?
Co1 N1 C8 C8 -42.1(7) . . . 2_656 ?
O2 C9 C10 C12 89.0(7) . . . . ?
O2 C9 C10 C13 -152.0(6) . . . . ?
O2 C9 C10 C11 -30.2(8) . . . . ?
O1 C1 C2 C3 -178.3(6) . . . . ?
O1 C1 C6 C7 -1.8(10) . . . . ?
O1 C1 C6 C5 177.8(6) . . . . ?
O5 C14 C15 C17 34.4(10) . . . . ?
O5 C14 C15 C18 156.4(7) . . . . ?
O5 C14 C15 C16 -85.3(9) . . . . ?
O3 C9 C10 C12 -87.9(8) . . . . ?
O3 C9 C10 C13 31.1(9) . . . . ?
O3 C9 C10 C11 152.9(7) . . . . ?
O4 C14 C15 C17 -149.3(7) . . . . ?
O4 C14 C15 C18 -27.2(9) . . . . ?
O4 C14 C15 C16 91.1(9) . . . . ?
N1 C7 C6 C5 167.7(7) . . . . ?
N1 C7 C6 C1 -12.7(11) . . . . ?
C7 N1 C8 C8 130.1(8) . . . 2_656 ?
C8 N1 C7 C6 -174.5(7) . . . . ?
C2 C3 C4 C5 0.1(11) . . . . ?
C2 C1 C6 C7 179.4(7) . . . . ?
C2 C1 C6 C5 -1.0(10) . . . . ?
C6 C5 C4 C3 -0.6(11) . . . . ?
C6 C1 C2 C3 0.6(10) . . . . ?
C4 C3 C2 C1 -0.1(11) . . . . ?
C4 C5 C6 C7 -179.3(7) . . . . ?
C4 C5 C6 C1 1.1(11) . . . . ?
